data_1540583
loop_
_publ_author_name
'Boerth, Jeffrey A.'
'Ellman, Jonathan A.'

_publ_section_title
;
 Rh(III)-Catalyzed Diastereoselective C-H Bond Addition/Cyclization
 Cascade of Enone Tethered Aldehydes.
;
_journal_issue 2
_journal_name_full 'Chemical science (Royal Society of Chemistry : 2010)'
_journal_page_first 1474
_journal_page_last 1479
_journal_paper_doi 10.1039/C5SC04138D
_journal_volume 7
_journal_year 2016
_chemical_formula_moiety 'C24 B F20, C30 H31 N O Rh'
_chemical_formula_sum 'C54 H31 B F20 N O Rh'
_chemical_formula_weight 1203.52
_chemical_melting_point 377
_chemical_name_systematic 'Cp*Rhodium(III) Enolate of 1-phenyl-3-(2-(pyridin-2-yl)phenyl)propan-1-one'
_space_group_crystal_system triclinic
_space_group_IT_number 2
_space_group_name_Hall '-P 1'
_space_group_name_H-M_alt 'P -1'
_symmetry_space_group_name_Hall '-P 1'
_symmetry_space_group_name_H-M 'P -1'
_atom_sites_solution_hydrogens mixed
_atom_sites_solution_primary direct
_atom_sites_solution_secondary difmap
_audit_creation_method SHELXL-2014/7
_audit_update_record
;
2015-10-16 deposited with the CCDC.
2015-11-23 downloaded from the CCDC.
;
_cell_angle_alpha 79.702(2)
_cell_angle_beta 80.128(2)
_cell_angle_gamma 73.163(2)
_cell_formula_units_Z 2
_cell_length_a 11.8540(8)
_cell_length_b 13.0781(9)
_cell_length_c 16.1540(11)
_cell_measurement_reflns_used -403
_cell_measurement_temperature 93(2)
_cell_measurement_theta_max 68.3
_cell_measurement_theta_min 2.8
_cell_volume 2339.2(3)
_computing_cell_refinement 'CrystalClear-SM Expert 2.0 r15 (Rigaku, 2011)'
_computing_data_collection 'CrystalClear-SM Expert 2.0 r15 (Rigaku, 2011)'
_computing_data_reduction 'CrystalClear-SM Expert 2.0 r15 (Rigaku, 2011)'
_computing_molecular_graphics
; 
Dolomanov, O.V.; Bourhis, L.J.; Gildea, R.J.; Howard, J.A.K.; Puschmann, H., 
OLEX2: A complete structure solution, refinement and analysis program 
(2009). J. Appl. Cryst., 42, 339-341. 
;
_computing_publication_material 'SHELXL-2013/2 (Sheldrick, 2014)'
_computing_structure_refinement 'SHELXL-2014/7 (Sheldrick, 2014)'
_computing_structure_solution 'SHELXT-2014/5 (Sheldrick, 2014)'
_diffrn_ambient_temperature 93(2)
_diffrn_detector_area_resol_mean 22.2
_diffrn_measured_fraction_theta_full 0.977
_diffrn_measured_fraction_theta_max 0.969
_diffrn_measurement_device_type 'Rigaku Saturn 944+ CCD'
_diffrn_measurement_method \w
_diffrn_radiation_type CuK\a
_diffrn_radiation_wavelength 1.54178
_diffrn_reflns_av_R_equivalents 0.0573
_diffrn_reflns_av_unetI/netI 0.0278
_diffrn_reflns_laue_measured_fraction_full 0.977
_diffrn_reflns_laue_measured_fraction_max 0.969
_diffrn_reflns_limit_h_max 14
_diffrn_reflns_limit_h_min -14
_diffrn_reflns_limit_k_max 15
_diffrn_reflns_limit_k_min -15
_diffrn_reflns_limit_l_max 19
_diffrn_reflns_limit_l_min -19
_diffrn_reflns_number 75602
_diffrn_reflns_point_group_measured_fraction_full 0.977
_diffrn_reflns_point_group_measured_fraction_max 0.969
_diffrn_reflns_theta_full 67.679
_diffrn_reflns_theta_max 68.095
_diffrn_reflns_theta_min 2.803
_diffrn_source 'Sealed Tube'
_exptl_absorpt_coefficient_mu 4.074
_exptl_absorpt_correction_T_max 1.000
_exptl_absorpt_correction_T_min 0.788
_exptl_absorpt_correction_type multi-scan
_exptl_absorpt_process_details 'Jacobson, R. (1998) Private Communication'
_exptl_crystal_colour Orange
_exptl_crystal_density_diffrn 1.709
_exptl_crystal_density_method 'not measured'
_exptl_crystal_description Block
_exptl_crystal_F_000 1200
_exptl_crystal_recrystallization_method 'Re-crystallisation from solvent: Chloroform'
_exptl_crystal_size_max 0.080
_exptl_crystal_size_mid 0.080
_exptl_crystal_size_min 0.040
_refine_diff_density_max 0.401
_refine_diff_density_min -0.735
_refine_diff_density_rms 0.061
_refine_ls_extinction_method none
_refine_ls_goodness_of_fit_ref 1.126
_refine_ls_hydrogen_treatment mixed
_refine_ls_matrix_type full
_refine_ls_number_parameters 712
_refine_ls_number_reflns 8279
_refine_ls_number_restraints 0
_refine_ls_restrained_S_all 1.126
_refine_ls_R_factor_all 0.0260
_refine_ls_R_factor_gt 0.0250
_refine_ls_shift/su_max 0.001
_refine_ls_shift/su_mean 0.000
_refine_ls_structure_factor_coef Fsqd
_refine_ls_weighting_details 'w=1/[\s^2^(Fo^2^)+(0.0410P)^2^+0.6328P] where P=(Fo^2^+2Fc^2^)/3'
_refine_ls_weighting_scheme calc
_refine_ls_wR_factor_gt 0.0727
_refine_ls_wR_factor_ref 0.0731
_reflns_Friedel_coverage 0.000
_reflns_number_gt 7906
_reflns_number_total 8279
_reflns_threshold_expression 'I > 2\s(I)'
_cod_data_source_file c5sc04138d2.cif
_cod_data_source_block 007-15127
_cod_depositor_comments
;Adding full bibliography for 1540582--1540583.cif.

 Adding full bibliography for 1540582--1540583.cif.
;
_cod_database_code 1540583
_shelx_shelxl_version_number 2014/7
_shelx_space_group_comment
; 
The symmetry employed for this shelxl refinement is uniquely defined 
by the following loop, which should always be used as a source of 
symmetry information in preference to the above space-group names. 
They are only intended as comments. 
;
_shelx_estimated_absorpt_t_min 0.736
_shelx_estimated_absorpt_t_max 0.854

loop_
_space_group_symop_operation_xyz
'x, y, z'
'-x, -y, -z'

loop_
_atom_site_label
_atom_site_type_symbol
_atom_site_fract_x
_atom_site_fract_y
_atom_site_fract_z
_atom_site_U_iso_or_equiv
_atom_site_adp_type
_atom_site_occupancy
_atom_site_site_symmetry_order
_atom_site_calc_flag
_atom_site_refinement_flags_posn
_atom_site_refinement_flags_adp
Rh1 Rh 0.05729(2) 0.80525(2) 0.21613(2) 0.01797(6) Uani 1 1 d . .
O1 O 0.09985(12) 0.65410(11) 0.29897(8) 0.0224(3) Uani 1 1 d . .
N1 N 0.21727(15) 0.81906(13) 0.25114(10) 0.0204(3) Uani 1 1 d . .
C1 C -0.00954(18) 0.70057(15) 0.32633(12) 0.0200(4) Uani 1 1 d . .
C2 C -0.03372(18) 0.80956(15) 0.34393(12) 0.0194(4) Uani 1 1 d . .
H2 H -0.121(2) 0.8525(16) 0.3476(12) 0.013(5) Uiso 1 1 d . .
C3 C 0.03496(18) 0.84309(15) 0.40065(12) 0.0201(4) Uani 1 1 d . .
H3A H -0.0032 0.8350 0.4601 0.024 Uiso 1 1 calc R U
H3B H 0.1171 0.7957 0.3981 0.024 Uiso 1 1 calc R U
C4 C 0.03797(18) 0.95910(15) 0.37260(12) 0.0199(4) Uani 1 1 d . .
C5 C -0.05257(18) 1.04225(16) 0.40475(13) 0.0235(4) Uani 1 1 d . .
H5 H -0.1148 1.0250 0.4453 0.028 Uiso 1 1 calc R U
C6 C -0.0543(2) 1.15001(17) 0.37902(14) 0.0270(4) Uani 1 1 d . .
H6 H -0.1184 1.2053 0.4006 0.032 Uiso 1 1 calc R U
C7 C 0.0375(2) 1.17652(17) 0.32195(14) 0.0285(5) Uani 1 1 d . .
H7 H 0.0374 1.2499 0.3049 0.034 Uiso 1 1 calc R U
C8 C 0.12927(19) 1.09539(17) 0.28995(13) 0.0266(4) Uani 1 1 d . .
H8 H 0.1928 1.1135 0.2513 0.032 Uiso 1 1 calc R U
C9 C 0.12988(18) 0.98690(16) 0.31366(12) 0.0211(4) Uani 1 1 d . .
C10 C 0.23360(18) 0.90380(16) 0.28088(12) 0.0213(4) Uani 1 1 d . .
C11 C 0.34749(19) 0.91248(17) 0.28216(14) 0.0283(5) Uani 1 1 d . .
H11 H 0.3576 0.9722 0.3032 0.034 Uiso 1 1 calc R U
C12 C 0.4455(2) 0.83534(19) 0.25316(15) 0.0325(5) Uani 1 1 d . .
H12 H 0.5234 0.8421 0.2525 0.039 Uiso 1 1 calc R U
C13 C 0.42864(19) 0.74778(18) 0.22499(14) 0.0292(5) Uani 1 1 d . .
H13 H 0.4946 0.6927 0.2053 0.035 Uiso 1 1 calc R U
C14 C 0.31375(18) 0.74189(16) 0.22600(13) 0.0243(4) Uani 1 1 d . .
H14 H 0.3025 0.6806 0.2081 0.029 Uiso 1 1 calc R U
C15 C -0.10211(18) 0.64387(15) 0.32828(12) 0.0217(4) Uani 1 1 d . .
C16 C -0.21942(19) 0.68506(16) 0.36270(14) 0.0261(4) Uani 1 1 d . .
H16 H -0.2420 0.7517 0.3849 0.031 Uiso 1 1 calc R U
C17 C -0.3038(2) 0.62925(18) 0.36483(15) 0.0334(5) Uani 1 1 d . .
H17 H -0.3840 0.6585 0.3872 0.040 Uiso 1 1 calc R U
C18 C -0.2704(2) 0.53060(18) 0.33416(16) 0.0362(5) Uani 1 1 d . .
H18 H -0.3280 0.4927 0.3350 0.043 Uiso 1 1 calc R U
C19 C -0.1533(2) 0.48770(18) 0.30251(15) 0.0330(5) Uani 1 1 d . .
H19 H -0.1305 0.4194 0.2830 0.040 Uiso 1 1 calc R U
C20 C -0.0689(2) 0.54327(16) 0.29892(13) 0.0257(4) Uani 1 1 d . .
H20 H 0.0112 0.5134 0.2766 0.031 Uiso 1 1 calc R U
C21 C -0.0043(2) 0.77202(18) 0.10523(13) 0.0297(5) Uani 1 1 d . .
C22 C -0.09184(19) 0.85825(18) 0.14304(12) 0.0280(5) Uani 1 1 d . .
C23 C -0.03809(19) 0.94442(17) 0.13918(12) 0.0252(4) Uani 1 1 d . .
C24 C 0.08096(19) 0.91114(16) 0.09766(12) 0.0242(4) Uani 1 1 d . .
C25 C 0.1027(2) 0.80473(17) 0.07721(12) 0.0268(4) Uani 1 1 d . .
C26 C -0.0211(3) 0.6669(2) 0.09289(15) 0.0436(6) Uani 1 1 d . .
H26A H 0.0505 0.6089 0.1044 0.065 Uiso 1 1 calc R U
H26B H -0.0353 0.6706 0.0343 0.065 Uiso 1 1 calc R U
H26C H -0.0894 0.6523 0.1319 0.065 Uiso 1 1 calc R U
C27 C -0.2186(2) 0.8620(2) 0.17529(15) 0.0412(6) Uani 1 1 d . .
H27A H -0.2282 0.7887 0.1862 0.062 Uiso 1 1 calc R U
H27B H -0.2693 0.9056 0.1328 0.062 Uiso 1 1 calc R U
H27C H -0.2415 0.8943 0.2280 0.062 Uiso 1 1 calc R U
C28 C -0.0989(2) 1.05213(18) 0.16692(15) 0.0377(6) Uani 1 1 d . .
H28A H -0.1611 1.0446 0.2142 0.057 Uiso 1 1 calc R U
H28B H -0.1346 1.1017 0.1195 0.057 Uiso 1 1 calc R U
H28C H -0.0408 1.0808 0.1852 0.057 Uiso 1 1 calc R U
C29 C 0.1662(2) 0.97961(19) 0.07710(14) 0.0341(5) Uani 1 1 d . .
H29A H 0.1461 1.0322 0.1172 0.051 Uiso 1 1 calc R U
H29B H 0.1611 1.0177 0.0193 0.051 Uiso 1 1 calc R U
H29C H 0.2472 0.9338 0.0814 0.051 Uiso 1 1 calc R U
C30 C 0.2167(2) 0.7408(2) 0.03263(15) 0.0403(6) Uani 1 1 d . .
H30A H 0.2829 0.7673 0.0406 0.060 Uiso 1 1 calc R U
H30B H 0.2106 0.7491 -0.0281 0.060 Uiso 1 1 calc R U
H30C H 0.2308 0.6645 0.0564 0.060 Uiso 1 1 calc R U
F1 F 0.28508(10) 0.22783(9) 0.35572(7) 0.0237(2) Uani 1 1 d . .
F2 F 0.11249(11) 0.32890(10) 0.46485(8) 0.0314(3) Uani 1 1 d . .
F3 F 0.11059(11) 0.52814(10) 0.49874(8) 0.0331(3) Uani 1 1 d . .
F4 F 0.28960(11) 0.61747(9) 0.42412(8) 0.0291(3) Uani 1 1 d . .
F5 F 0.45910(10) 0.52034(9) 0.31276(7) 0.0244(2) Uani 1 1 d . .
F6 F 0.60707(10) 0.32572(9) 0.39029(7) 0.0241(2) Uani 1 1 d . .
F7 F 0.69196(12) 0.17993(10) 0.51767(7) 0.0324(3) Uani 1 1 d . .
F8 F 0.68639(12) -0.02897(10) 0.52821(8) 0.0367(3) Uani 1 1 d . .
F9 F 0.59237(11) -0.08738(9) 0.40625(8) 0.0335(3) Uani 1 1 d . .
F10 F 0.50673(11) 0.05476(9) 0.28041(8) 0.0282(3) Uani 1 1 d . .
F11 F 0.62211(10) 0.15657(10) 0.14318(8) 0.0293(3) Uani 1 1 d . .
F12 F 0.55376(13) 0.08866(12) 0.01892(9) 0.0443(4) Uani 1 1 d . .
F13 F 0.32054(14) 0.15228(13) -0.00836(9) 0.0473(4) Uani 1 1 d . .
F14 F 0.15952(12) 0.28630(11) 0.09246(8) 0.0370(3) Uani 1 1 d . .
F15 F 0.22540(10) 0.36303(10) 0.21059(7) 0.0288(3) Uani 1 1 d . .
F16 F 0.75474(10) 0.25934(9) 0.23961(7) 0.0250(2) Uani 1 1 d . .
F17 F 0.87934(11) 0.37261(11) 0.12904(8) 0.0342(3) Uani 1 1 d . .
F18 F 0.77008(13) 0.55030(12) 0.02742(9) 0.0422(3) Uani 1 1 d . .
F19 F 0.52758(12) 0.60981(10) 0.03755(8) 0.0378(3) Uani 1 1 d . .
F20 F 0.39955(10) 0.49618(9) 0.14729(7) 0.0275(3) Uani 1 1 d . .
C31 C 0.37789(17) 0.37071(15) 0.32491(12) 0.0187(4) Uani 1 1 d . .
C32 C 0.28778(18) 0.32662(15) 0.36919(12) 0.0203(4) Uani 1 1 d . .
C33 C 0.19799(18) 0.37672(16) 0.42673(12) 0.0237(4) Uani 1 1 d . .
C34 C 0.19729(18) 0.47609(17) 0.44457(12) 0.0239(4) Uani 1 1 d . .
C35 C 0.28742(18) 0.52148(15) 0.40568(12) 0.0223(4) Uani 1 1 d . .
C36 C 0.37408(17) 0.46920(15) 0.34742(12) 0.0202(4) Uani 1 1 d . .
C37 C 0.55124(17) 0.20031(15) 0.32706(12) 0.0188(4) Uani 1 1 d . .
C38 C 0.60116(17) 0.22359(15) 0.39146(12) 0.0203(4) Uani 1 1 d . .
C39 C 0.64564(18) 0.15035(17) 0.45802(13) 0.0240(4) Uani 1 1 d . .
C40 C 0.64337(19) 0.04424(16) 0.46365(13) 0.0266(4) Uani 1 1 d . .
C41 C 0.59655(18) 0.01566(16) 0.40222(14) 0.0249(4) Uani 1 1 d . .
C42 C 0.55260(17) 0.09261(16) 0.33625(13) 0.0212(4) Uani 1 1 d . .
C43 C 0.42785(18) 0.25981(15) 0.18743(12) 0.0203(4) Uani 1 1 d . .
C44 C 0.50474(19) 0.19172(16) 0.13297(13) 0.0249(4) Uani 1 1 d . .
C45 C 0.4721(2) 0.15480(18) 0.06849(13) 0.0310(5) Uani 1 1 d . .
C46 C 0.3555(2) 0.18626(19) 0.05450(13) 0.0327(5) Uani 1 1 d . .
C47 C 0.27462(19) 0.25451(18) 0.10491(13) 0.0280(5) Uani 1 1 d . .
C48 C 0.31181(19) 0.29140(16) 0.16813(12) 0.0236(4) Uani 1 1 d . .
C49 C 0.56913(17) 0.37168(15) 0.20088(12) 0.0193(4) Uani 1 1 d . .
C50 C 0.69195(18) 0.34641(15) 0.19236(12) 0.0208(4) Uani 1 1 d . .
C51 C 0.75970(18) 0.40447(17) 0.13540(13) 0.0249(4) Uani 1 1 d . .
C52 C 0.7052(2) 0.49396(18) 0.08339(13) 0.0288(5) Uani 1 1 d . .
C53 C 0.5830(2) 0.52312(17) 0.08872(13) 0.0265(4) Uani 1 1 d . .
C54 C 0.51941(18) 0.46245(16) 0.14594(12) 0.0224(4) Uani 1 1 d . .
B1 B 0.4822(2) 0.30074(17) 0.25994(14) 0.0191(4) Uani 1 1 d . .

loop_
_atom_site_aniso_label
_atom_site_aniso_U_11
_atom_site_aniso_U_22
_atom_site_aniso_U_33
_atom_site_aniso_U_23
_atom_site_aniso_U_13
_atom_site_aniso_U_12
Rh1 0.01958(9) 0.02014(9) 0.01599(8) -0.00202(6) -0.00295(6) -0.00796(6)
O1 0.0218(8) 0.0207(7) 0.0246(7) -0.0006(5) -0.0043(6) -0.0063(6)
N1 0.0226(9) 0.0202(8) 0.0187(8) 0.0011(6) -0.0022(7) -0.0087(7)
C1 0.0231(11) 0.0212(9) 0.0158(9) 0.0021(7) -0.0045(8) -0.0078(8)
C2 0.0209(11) 0.0211(9) 0.0179(9) -0.0016(7) -0.0010(7) -0.0096(8)
C3 0.0229(10) 0.0230(10) 0.0165(9) -0.0011(7) -0.0024(7) -0.0105(8)
C4 0.0220(10) 0.0232(10) 0.0186(9) -0.0034(7) -0.0058(8) -0.0102(8)
C5 0.0225(11) 0.0278(10) 0.0236(10) -0.0056(8) -0.0049(8) -0.0096(9)
C6 0.0272(12) 0.0249(10) 0.0314(11) -0.0081(8) -0.0072(9) -0.0064(9)
C7 0.0321(12) 0.0210(10) 0.0353(12) -0.0035(8) -0.0071(9) -0.0103(9)
C8 0.0269(12) 0.0268(11) 0.0296(11) -0.0011(8) -0.0024(9) -0.0148(9)
C9 0.0215(10) 0.0230(10) 0.0223(10) -0.0032(8) -0.0057(8) -0.0097(8)
C10 0.0239(11) 0.0230(10) 0.0196(9) 0.0010(7) -0.0025(8) -0.0127(8)
C11 0.0260(12) 0.0294(11) 0.0335(12) -0.0039(9) -0.0019(9) -0.0148(10)
C12 0.0211(12) 0.0365(12) 0.0414(13) -0.0012(10) -0.0020(9) -0.0136(10)
C13 0.0224(11) 0.0285(11) 0.0339(12) -0.0005(9) 0.0004(9) -0.0071(9)
C14 0.0241(11) 0.0220(10) 0.0263(10) 0.0003(8) -0.0013(8) -0.0088(9)
C15 0.0252(11) 0.0201(9) 0.0218(10) 0.0002(8) -0.0063(8) -0.0089(8)
C16 0.0249(11) 0.0210(10) 0.0336(11) 0.0016(8) -0.0064(9) -0.0096(9)
C17 0.0257(12) 0.0305(11) 0.0446(13) 0.0053(10) -0.0074(10) -0.0130(10)
C18 0.0373(14) 0.0307(12) 0.0490(14) 0.0035(10) -0.0162(11) -0.0214(11)
C19 0.0430(14) 0.0236(10) 0.0396(13) -0.0005(9) -0.0167(11) -0.0156(10)
C20 0.0302(12) 0.0219(10) 0.0261(10) -0.0019(8) -0.0075(9) -0.0074(9)
C21 0.0442(14) 0.0335(11) 0.0173(10) 0.0007(8) -0.0122(9) -0.0175(10)
C22 0.0280(12) 0.0416(12) 0.0171(10) 0.0006(8) -0.0101(8) -0.0124(10)
C23 0.0267(11) 0.0292(11) 0.0187(9) -0.0016(8) -0.0073(8) -0.0042(9)
C24 0.0306(12) 0.0267(10) 0.0144(9) 0.0021(7) -0.0036(8) -0.0089(9)
C25 0.0355(12) 0.0282(11) 0.0159(9) -0.0013(8) -0.0035(8) -0.0082(9)
C26 0.0707(19) 0.0432(14) 0.0297(12) -0.0034(10) -0.0166(12) -0.0301(14)
C27 0.0278(13) 0.0689(17) 0.0284(12) 0.0033(11) -0.0104(10) -0.0176(12)
C28 0.0434(15) 0.0311(12) 0.0322(12) -0.0051(9) -0.0122(10) 0.0051(11)
C29 0.0403(14) 0.0339(12) 0.0292(11) 0.0065(9) -0.0053(10) -0.0176(11)
C30 0.0513(16) 0.0357(12) 0.0247(11) -0.0046(9) 0.0031(10) -0.0018(12)
F1 0.0247(6) 0.0201(5) 0.0283(6) -0.0009(4) -0.0008(5) -0.0120(5)
F2 0.0247(7) 0.0372(7) 0.0331(7) -0.0048(5) 0.0070(5) -0.0155(6)
F3 0.0271(7) 0.0369(7) 0.0317(7) -0.0122(5) 0.0069(5) -0.0048(6)
F4 0.0334(7) 0.0210(6) 0.0338(6) -0.0087(5) -0.0030(5) -0.0063(5)
F5 0.0250(6) 0.0204(6) 0.0295(6) -0.0028(5) 0.0016(5) -0.0118(5)
F6 0.0307(7) 0.0183(5) 0.0273(6) -0.0006(4) -0.0082(5) -0.0116(5)
F7 0.0382(7) 0.0370(7) 0.0250(6) 0.0029(5) -0.0118(5) -0.0145(6)
F8 0.0376(8) 0.0284(6) 0.0371(7) 0.0147(5) -0.0087(6) -0.0071(6)
F9 0.0351(7) 0.0148(5) 0.0473(8) 0.0013(5) 0.0024(6) -0.0091(5)
F10 0.0323(7) 0.0219(6) 0.0367(7) -0.0051(5) -0.0053(5) -0.0155(5)
F11 0.0229(6) 0.0320(6) 0.0356(7) -0.0118(5) 0.0034(5) -0.0113(5)
F12 0.0486(9) 0.0540(9) 0.0393(8) -0.0281(7) 0.0113(6) -0.0242(7)
F13 0.0618(10) 0.0666(10) 0.0315(7) -0.0138(7) -0.0101(7) -0.0386(8)
F14 0.0334(7) 0.0524(8) 0.0321(7) 0.0059(6) -0.0139(6) -0.0235(6)
F15 0.0218(6) 0.0351(7) 0.0285(6) -0.0023(5) -0.0056(5) -0.0058(5)
F16 0.0191(6) 0.0262(6) 0.0281(6) 0.0003(5) -0.0020(5) -0.0067(5)
F17 0.0218(7) 0.0475(8) 0.0342(7) -0.0028(6) 0.0037(5) -0.0166(6)
F18 0.0409(8) 0.0491(8) 0.0371(7) 0.0123(6) 0.0036(6) -0.0285(7)
F19 0.0423(8) 0.0328(7) 0.0344(7) 0.0147(5) -0.0065(6) -0.0145(6)
F20 0.0229(6) 0.0257(6) 0.0312(6) 0.0047(5) -0.0045(5) -0.0066(5)
C31 0.0185(10) 0.0196(9) 0.0178(9) 0.0014(7) -0.0041(7) -0.0062(8)
C32 0.0207(10) 0.0190(9) 0.0220(10) -0.0007(7) -0.0052(8) -0.0063(8)
C33 0.0195(10) 0.0281(10) 0.0232(10) 0.0011(8) -0.0004(8) -0.0099(9)
C34 0.0198(10) 0.0280(10) 0.0197(10) -0.0038(8) 0.0007(8) -0.0012(9)
C35 0.0246(11) 0.0186(9) 0.0233(10) -0.0026(7) -0.0060(8) -0.0037(8)
C36 0.0196(10) 0.0207(9) 0.0204(9) 0.0015(7) -0.0032(8) -0.0077(8)
C37 0.0163(10) 0.0188(9) 0.0212(9) -0.0016(7) 0.0022(7) -0.0078(8)
C38 0.0186(10) 0.0172(9) 0.0253(10) -0.0012(7) 0.0003(8) -0.0076(8)
C39 0.0215(11) 0.0268(10) 0.0243(10) 0.0009(8) -0.0040(8) -0.0092(9)
C40 0.0204(11) 0.0232(10) 0.0297(11) 0.0088(8) -0.0007(8) -0.0046(9)
C41 0.0212(11) 0.0153(9) 0.0348(11) 0.0007(8) 0.0048(9) -0.0068(8)
C42 0.0169(10) 0.0205(9) 0.0268(10) -0.0031(8) 0.0008(8) -0.0080(8)
C43 0.0228(10) 0.0206(9) 0.0196(9) 0.0008(7) -0.0014(8) -0.0122(8)
C44 0.0259(11) 0.0266(10) 0.0258(10) -0.0037(8) 0.0002(8) -0.0146(9)
C45 0.0387(13) 0.0346(12) 0.0249(11) -0.0092(9) 0.0056(9) -0.0203(10)
C46 0.0459(14) 0.0420(13) 0.0214(10) -0.0027(9) -0.0048(9) -0.0299(11)
C47 0.0289(12) 0.0370(12) 0.0234(10) 0.0067(9) -0.0085(9) -0.0205(10)
C48 0.0268(11) 0.0258(10) 0.0195(9) 0.0018(8) -0.0010(8) -0.0133(9)
C49 0.0223(10) 0.0194(9) 0.0187(9) -0.0048(7) -0.0007(8) -0.0093(8)
C50 0.0249(11) 0.0205(9) 0.0188(9) -0.0031(7) -0.0025(8) -0.0090(8)
C51 0.0201(11) 0.0336(11) 0.0251(10) -0.0075(8) 0.0023(8) -0.0143(9)
C52 0.0363(13) 0.0336(11) 0.0206(10) 0.0011(8) 0.0036(9) -0.0229(10)
C53 0.0338(12) 0.0248(10) 0.0209(10) 0.0034(8) -0.0039(9) -0.0118(9)
C54 0.0224(11) 0.0239(10) 0.0218(10) -0.0024(8) -0.0007(8) -0.0093(9)
B1 0.0183(11) 0.0173(10) 0.0231(11) -0.0013(8) -0.0026(9) -0.0078(9)

loop_
_atom_type_symbol
_atom_type_description
_atom_type_scat_dispersion_real
_atom_type_scat_dispersion_imag
_atom_type_scat_source
C C 0.0181 0.0091 'International Tables Vol C Tables 4.2.6.8 and 6.1.1.4'
H H 0.0000 0.0000 'International Tables Vol C Tables 4.2.6.8 and 6.1.1.4'
B B 0.0090 0.0039 'International Tables Vol C Tables 4.2.6.8 and 6.1.1.4'
F F 0.0727 0.0534 'International Tables Vol C Tables 4.2.6.8 and 6.1.1.4'
N N 0.0311 0.0180 'International Tables Vol C Tables 4.2.6.8 and 6.1.1.4'
O O 0.0492 0.0322 'International Tables Vol C Tables 4.2.6.8 and 6.1.1.4'
Rh Rh 0.0927 3.6045 'International Tables Vol C Tables 4.2.6.8 and 6.1.1.4'

loop_
_geom_angle_atom_site_label_1
_geom_angle_atom_site_label_2
_geom_angle_atom_site_label_3
_geom_angle
N1 Rh1 C23 115.14(7)
N1 Rh1 O1 82.21(6)
C23 Rh1 O1 161.95(7)
N1 Rh1 C2 93.17(7)
C23 Rh1 C2 106.80(8)
O1 Rh1 C2 65.33(6)
N1 Rh1 C22 153.09(7)
C23 Rh1 C22 38.78(8)
O1 Rh1 C22 124.48(7)
C2 Rh1 C22 101.06(8)
N1 Rh1 C24 90.51(7)
C23 Rh1 C24 38.67(8)
O1 Rh1 C24 153.41(7)
C2 Rh1 C24 140.94(8)
C22 Rh1 C24 64.14(8)
N1 Rh1 C21 138.34(8)
C23 Rh1 C21 64.50(8)
O1 Rh1 C21 106.46(7)
C2 Rh1 C21 127.84(8)
C22 Rh1 C21 38.46(9)
C24 Rh1 C21 63.34(8)
N1 Rh1 C25 101.90(7)
C23 Rh1 C25 64.56(8)
O1 Rh1 C25 118.81(7)
C2 Rh1 C25 164.74(8)
C22 Rh1 C25 64.14(8)
C24 Rh1 C25 37.90(8)
C21 Rh1 C25 37.77(8)
N1 Rh1 C1 103.60(6)
C23 Rh1 C1 130.00(8)
O1 Rh1 C1 34.46(6)
C2 Rh1 C1 38.33(7)
C22 Rh1 C1 101.69(7)
C24 Rh1 C1 165.81(8)
C21 Rh1 C1 105.49(7)
C25 Rh1 C1 137.05(7)
C1 O1 Rh1 75.49(10)
C14 N1 C10 118.38(17)
C14 N1 Rh1 113.10(13)
C10 N1 Rh1 127.43(14)
O1 C1 C2 116.53(17)
O1 C1 C15 118.68(17)
C2 C1 C15 124.43(18)
O1 C1 Rh1 70.05(10)
C2 C1 Rh1 68.51(10)
C15 C1 Rh1 126.47(13)
C1 C2 C3 123.38(18)
C1 C2 Rh1 73.17(11)
C3 C2 Rh1 111.55(13)
C1 C2 H2 115.2(11)
C3 C2 H2 112.8(11)
Rh1 C2 H2 114.3(11)
C4 C3 C2 110.31(15)
C4 C3 H3A 109.6
C2 C3 H3A 109.6
C4 C3 H3B 109.6
C2 C3 H3B 109.6
H3A C3 H3B 108.1
C5 C4 C9 117.95(18)
C5 C4 C3 120.06(17)
C9 C4 C3 121.99(17)
C6 C5 C4 121.72(19)
C6 C5 H5 119.1
C4 C5 H5 119.1
C7 C6 C5 119.9(2)
C7 C6 H6 120.1
C5 C6 H6 120.1
C8 C7 C6 119.50(19)
C8 C7 H7 120.3
C6 C7 H7 120.3
C7 C8 C9 120.93(19)
C7 C8 H8 119.5
C9 C8 H8 119.5
C8 C9 C4 119.96(18)
C8 C9 C10 118.30(18)
C4 C9 C10 121.54(17)
N1 C10 C11 120.65(19)
N1 C10 C9 119.97(17)
C11 C10 C9 119.38(17)
C12 C11 C10 120.50(19)
C12 C11 H11 119.7
C10 C11 H11 119.7
C11 C12 C13 118.7(2)
C11 C12 H12 120.7
C13 C12 H12 120.7
C12 C13 C14 118.7(2)
C12 C13 H13 120.6
C14 C13 H13 120.6
N1 C14 C13 122.98(19)
N1 C14 H14 118.5
C13 C14 H14 118.5
C16 C15 C20 119.19(18)
C16 C15 C1 121.75(18)
C20 C15 C1 118.97(19)
C17 C16 C15 120.4(2)
C17 C16 H16 119.8
C15 C16 H16 119.8
C18 C17 C16 119.9(2)
C18 C17 H17 120.1
C16 C17 H17 120.1
C19 C18 C17 119.9(2)
C19 C18 H18 120.0
C17 C18 H18 120.0
C18 C19 C20 120.7(2)
C18 C19 H19 119.6
C20 C19 H19 119.7
C19 C20 C15 119.8(2)
C19 C20 H20 120.1
C15 C20 H20 120.1
C25 C21 C22 108.59(18)
C25 C21 C26 124.5(2)
C22 C21 C26 126.9(2)
C25 C21 Rh1 71.76(11)
C22 C21 Rh1 69.67(11)
C26 C21 Rh1 126.48(15)
C23 C22 C21 107.73(18)
C23 C22 C27 125.3(2)
C21 C22 C27 126.8(2)
C23 C22 Rh1 69.77(11)
C21 C22 Rh1 71.87(12)
C27 C22 Rh1 126.96(15)
C24 C23 C22 107.33(18)
C24 C23 C28 126.6(2)
C22 C23 C28 125.9(2)
C24 C23 Rh1 71.85(11)
C22 C23 Rh1 71.45(12)
C28 C23 Rh1 125.85(14)
C25 C24 C23 109.19(18)
C25 C24 C29 126.1(2)
C23 C24 C29 124.68(19)
C25 C24 Rh1 72.46(11)
C23 C24 Rh1 69.48(11)
C29 C24 Rh1 125.68(14)
C24 C25 C21 107.16(19)
C24 C25 C30 125.9(2)
C21 C25 C30 126.9(2)
C24 C25 Rh1 69.65(11)
C21 C25 Rh1 70.48(11)
C30 C25 Rh1 126.06(16)
C21 C26 H26A 109.5
C21 C26 H26B 109.5
H26A C26 H26B 109.5
C21 C26 H26C 109.5
H26A C26 H26C 109.5
H26B C26 H26C 109.5
C22 C27 H27A 109.5
C22 C27 H27B 109.5
H27A C27 H27B 109.5
C22 C27 H27C 109.5
H27A C27 H27C 109.5
H27B C27 H27C 109.5
C23 C28 H28A 109.5
C23 C28 H28B 109.5
H28A C28 H28B 109.5
C23 C28 H28C 109.5
H28A C28 H28C 109.5
H28B C28 H28C 109.5
C24 C29 H29A 109.5
C24 C29 H29B 109.5
H29A C29 H29B 109.5
C24 C29 H29C 109.5
H29A C29 H29C 109.5
H29B C29 H29C 109.5
C25 C30 H30A 109.5
C25 C30 H30B 109.5
H30A C30 H30B 109.5
C25 C30 H30C 109.5
H30A C30 H30C 109.5
H30B C30 H30C 109.5
C36 C31 C32 113.56(17)
C36 C31 B1 126.55(17)
C32 C31 B1 119.65(16)
F1 C32 C33 116.25(16)
F1 C32 C31 119.22(17)
C33 C32 C31 124.53(18)
F2 C33 C34 120.69(18)
F2 C33 C32 120.28(18)
C34 C33 C32 119.02(18)
F3 C34 C35 120.12(18)
F3 C34 C33 120.82(18)
C35 C34 C33 119.06(18)
F4 C35 C34 119.75(18)
F4 C35 C36 120.46(17)
C34 C35 C36 119.78(18)
F5 C36 C35 115.30(16)
F5 C36 C31 120.75(17)
C35 C36 C31 123.94(18)
C42 C37 C38 112.49(18)
C42 C37 B1 127.60(17)
C38 C37 B1 119.23(16)
F6 C38 C39 115.73(17)
F6 C38 C37 119.12(17)
C39 C38 C37 125.15(17)
F7 C39 C38 121.22(17)
F7 C39 C40 119.46(18)
C38 C39 C40 119.32(19)
F8 C40 C41 120.99(18)
F8 C40 C39 120.43(19)
C41 C40 C39 118.58(19)
F9 C41 C40 119.99(19)
F9 C41 C42 120.05(19)
C40 C41 C42 119.96(18)
F10 C42 C37 121.16(18)
F10 C42 C41 114.33(17)
C37 C42 C41 124.49(19)
C48 C43 C44 112.52(18)
C48 C43 B1 127.99(18)
C44 C43 B1 119.31(17)
F11 C44 C45 115.91(18)
F11 C44 C43 118.86(17)
C45 C44 C43 125.2(2)
F12 C45 C46 119.94(19)
F12 C45 C44 120.7(2)
C46 C45 C44 119.3(2)
F13 C46 C47 120.2(2)
F13 C46 C45 120.9(2)
C47 C46 C45 118.85(19)
F14 C47 C46 119.90(19)
F14 C47 C48 120.2(2)
C46 C47 C48 119.9(2)
F15 C48 C47 114.57(18)
F15 C48 C43 121.32(17)
C47 C48 C43 124.1(2)
C50 C49 C54 113.06(17)
C50 C49 B1 127.36(17)
C54 C49 B1 119.27(17)
F16 C50 C49 120.85(17)
F16 C50 C51 115.03(18)
C49 C50 C51 124.11(19)
F17 C51 C52 119.44(18)
F17 C51 C50 120.53(19)
C52 C51 C50 120.02(19)
F18 C52 C51 120.5(2)
F18 C52 C53 120.9(2)
C51 C52 C53 118.62(18)
F19 C53 C54 121.0(2)
F19 C53 C52 119.70(18)
C54 C53 C52 119.28(19)
F20 C54 C53 115.77(18)
F20 C54 C49 119.32(17)
C53 C54 C49 124.90(19)
C31 B1 C49 113.38(15)
C31 B1 C37 101.43(15)
C49 B1 C37 114.14(16)
C31 B1 C43 112.85(16)
C49 B1 C43 102.21(15)
C37 B1 C43 113.33(15)

loop_
_geom_bond_atom_site_label_1
_geom_bond_atom_site_label_2
_geom_bond_distance
Rh1 N1 2.1334(16)
Rh1 C23 2.149(2)
Rh1 O1 2.1588(13)
Rh1 C2 2.1614(19)
Rh1 C22 2.171(2)
Rh1 C24 2.1801(19)
Rh1 C21 2.200(2)
Rh1 C25 2.217(2)
Rh1 C1 2.2235(18)
O1 C1 1.300(2)
N1 C14 1.345(3)
N1 C10 1.358(2)
C1 C2 1.441(3)
C1 C15 1.485(3)
C2 C3 1.517(3)
C2 H2 1.03(2)
C3 C4 1.513(3)
C3 H3A 0.9900
C3 H3B 0.9900
C4 C5 1.392(3)
C4 C9 1.406(3)
C5 C6 1.391(3)
C5 H5 0.9500
C6 C7 1.383(3)
C6 H6 0.9500
C7 C8 1.383(3)
C7 H7 0.9500
C8 C9 1.400(3)
C8 H8 0.9500
C9 C10 1.477(3)
C10 C11 1.391(3)
C11 C12 1.375(3)
C11 H11 0.9500
C12 C13 1.382(3)
C12 H12 0.9500
C13 C14 1.383(3)
C13 H13 0.9500
C14 H14 0.9500
C15 C16 1.393(3)
C15 C20 1.404(3)
C16 C17 1.391(3)
C16 H16 0.9500
C17 C18 1.390(3)
C17 H17 0.9500
C18 C19 1.382(4)
C18 H18 0.9500
C19 C20 1.385(3)
C19 H19 0.9500
C20 H20 0.9500
C21 C25 1.430(3)
C21 C22 1.440(3)
C21 C26 1.497(3)
C22 C23 1.434(3)
C22 C27 1.493(3)
C23 C24 1.433(3)
C23 C28 1.494(3)
C24 C25 1.428(3)
C24 C29 1.495(3)
C25 C30 1.507(3)
C26 H26A 0.9800
C26 H26B 0.9800
C26 H26C 0.9800
C27 H27A 0.9800
C27 H27B 0.9800
C27 H27C 0.9800
C28 H28A 0.9800
C28 H28B 0.9800
C28 H28C 0.9800
C29 H29A 0.9800
C29 H29B 0.9800
C29 H29C 0.9800
C30 H30A 0.9800
C30 H30B 0.9800
C30 H30C 0.9800
F1 C32 1.358(2)
F2 C33 1.346(2)
F3 C34 1.336(2)
F4 C35 1.349(2)
F5 C36 1.356(2)
F6 C38 1.354(2)
F7 C39 1.348(2)
F8 C40 1.344(2)
F9 C41 1.352(2)
F10 C42 1.356(2)
F11 C44 1.362(2)
F12 C45 1.350(3)
F13 C46 1.346(2)
F14 C47 1.345(3)
F15 C48 1.353(2)
F16 C50 1.351(2)
F17 C51 1.349(2)
F18 C52 1.343(2)
F19 C53 1.349(2)
F20 C54 1.358(2)
C31 C36 1.386(3)
C31 C32 1.390(3)
C31 B1 1.646(3)
C32 C33 1.379(3)
C33 C34 1.378(3)
C34 C35 1.376(3)
C35 C36 1.378(3)
C37 C42 1.385(3)
C37 C38 1.398(3)
C37 B1 1.656(3)
C38 C39 1.373(3)
C39 C40 1.382(3)
C40 C41 1.369(3)
C41 C42 1.387(3)
C43 C48 1.390(3)
C43 C44 1.390(3)
C43 B1 1.660(3)
C44 C45 1.376(3)
C45 C46 1.370(3)
C46 C47 1.369(3)
C47 C48 1.387(3)
C49 C50 1.384(3)
C49 C54 1.393(3)
C49 B1 1.653(3)
C50 C51 1.385(3)
C51 C52 1.375(3)
C52 C53 1.378(3)
C53 C54 1.377(3)

loop_
_geom_torsion_atom_site_label_1
_geom_torsion_atom_site_label_2
_geom_torsion_atom_site_label_3
_geom_torsion_atom_site_label_4
_geom_torsion
Rh1 O1 C1 C2 -51.91(15)
Rh1 O1 C1 C15 121.47(16)
O1 C1 C2 C3 -52.4(3)
C15 C1 C2 C3 134.6(2)
Rh1 C1 C2 C3 -105.08(18)
O1 C1 C2 Rh1 52.66(15)
C15 C1 C2 Rh1 -120.30(18)
C1 C2 C3 C4 150.26(18)
Rh1 C2 C3 C4 66.72(18)
C2 C3 C4 C5 88.5(2)
C2 C3 C4 C9 -91.0(2)
C9 C4 C5 C6 1.0(3)
C3 C4 C5 C6 -178.53(18)
C4 C5 C6 C7 -1.9(3)
C5 C6 C7 C8 1.0(3)
C6 C7 C8 C9 0.8(3)
C7 C8 C9 C4 -1.8(3)
C7 C8 C9 C10 -176.75(19)
C5 C4 C9 C8 0.9(3)
C3 C4 C9 C8 -179.64(18)
C5 C4 C9 C10 175.69(17)
C3 C4 C9 C10 -4.8(3)
C14 N1 C10 C11 2.5(3)
Rh1 N1 C10 C11 -164.71(15)
C14 N1 C10 C9 -176.48(17)
Rh1 N1 C10 C9 16.4(2)
C8 C9 C10 N1 -136.21(19)
C4 C9 C10 N1 48.9(3)
C8 C9 C10 C11 44.8(3)
C4 C9 C10 C11 -130.0(2)
N1 C10 C11 C12 0.1(3)
C9 C10 C11 C12 179.0(2)
C10 C11 C12 C13 -1.8(3)
C11 C12 C13 C14 0.9(3)
C10 N1 C14 C13 -3.4(3)
Rh1 N1 C14 C13 165.50(16)
C12 C13 C14 N1 1.8(3)
O1 C1 C15 C16 175.08(18)
C2 C1 C15 C16 -12.1(3)
Rh1 C1 C15 C16 -99.5(2)
O1 C1 C15 C20 -1.3(3)
C2 C1 C15 C20 171.49(18)
Rh1 C1 C15 C20 84.1(2)
C20 C15 C16 C17 -2.6(3)
C1 C15 C16 C17 -178.99(19)
C15 C16 C17 C18 1.4(3)
C16 C17 C18 C19 0.7(4)
C17 C18 C19 C20 -1.7(4)
C18 C19 C20 C15 0.5(3)
C16 C15 C20 C19 1.6(3)
C1 C15 C20 C19 178.13(18)
C25 C21 C22 C23 -0.6(2)
C26 C21 C22 C23 -178.1(2)
Rh1 C21 C22 C23 60.88(13)
C25 C21 C22 C27 175.4(2)
C26 C21 C22 C27 -2.1(3)
Rh1 C21 C22 C27 -123.0(2)
C25 C21 C22 Rh1 -61.52(14)
C26 C21 C22 Rh1 121.0(2)
C21 C22 C23 C24 1.1(2)
C27 C22 C23 C24 -175.06(19)
Rh1 C22 C23 C24 63.32(14)
C21 C22 C23 C28 176.46(19)
C27 C22 C23 C28 0.3(3)
Rh1 C22 C23 C28 -121.3(2)
C21 C22 C23 Rh1 -62.23(14)
C27 C22 C23 Rh1 121.6(2)
C22 C23 C24 C25 -1.2(2)
C28 C23 C24 C25 -176.48(19)
Rh1 C23 C24 C25 61.90(14)
C22 C23 C24 C29 177.05(19)
C28 C23 C24 C29 1.7(3)
Rh1 C23 C24 C29 -119.9(2)
C22 C23 C24 Rh1 -63.06(13)
C28 C23 C24 Rh1 121.6(2)
C23 C24 C25 C21 0.8(2)
C29 C24 C25 C21 -177.41(19)
Rh1 C24 C25 C21 60.82(14)
C23 C24 C25 C30 179.5(2)
C29 C24 C25 C30 1.3(3)
Rh1 C24 C25 C30 -120.4(2)
C23 C24 C25 Rh1 -60.05(14)
C29 C24 C25 Rh1 121.8(2)
C22 C21 C25 C24 -0.1(2)
C26 C21 C25 C24 177.5(2)
Rh1 C21 C25 C24 -60.29(14)
C22 C21 C25 C30 -178.8(2)
C26 C21 C25 C30 -1.2(3)
Rh1 C21 C25 C30 121.0(2)
C22 C21 C25 Rh1 60.21(14)
C26 C21 C25 Rh1 -122.2(2)
C36 C31 C32 F1 -176.97(16)
B1 C31 C32 F1 -2.3(3)
C36 C31 C32 C33 3.6(3)
B1 C31 C32 C33 178.22(18)
F1 C32 C33 F2 -1.3(3)
C31 C32 C33 F2 178.12(18)
F1 C32 C33 C34 178.58(18)
C31 C32 C33 C34 -2.0(3)
F2 C33 C34 F3 -1.4(3)
C32 C33 C34 F3 178.73(18)
F2 C33 C34 C35 178.70(18)
C32 C33 C34 C35 -1.2(3)
F3 C34 C35 F4 1.7(3)
C33 C34 C35 F4 -178.32(18)
F3 C34 C35 C36 -177.52(18)
C33 C34 C35 C36 2.4(3)
F4 C35 C36 F5 0.9(3)
C34 C35 C36 F5 -179.87(17)
F4 C35 C36 C31 -179.84(18)
C34 C35 C36 C31 -0.6(3)
C32 C31 C36 F5 176.96(16)
B1 C31 C36 F5 2.8(3)
C32 C31 C36 C35 -2.3(3)
B1 C31 C36 C35 -176.48(18)
C42 C37 C38 F6 179.32(16)
B1 C37 C38 F6 -9.4(3)
C42 C37 C38 C39 -1.0(3)
B1 C37 C38 C39 170.28(19)
F6 C38 C39 F7 -0.1(3)
C37 C38 C39 F7 -179.77(18)
F6 C38 C39 C40 -179.74(17)
C37 C38 C39 C40 0.6(3)
F7 C39 C40 F8 0.3(3)
C38 C39 C40 F8 179.99(18)
F7 C39 C40 C41 -179.65(18)
C38 C39 C40 C41 0.0(3)
F8 C40 C41 F9 0.5(3)
C39 C40 C41 F9 -179.58(18)
F8 C40 C41 C42 179.95(18)
C39 C40 C41 C42 -0.1(3)
C38 C37 C42 F10 179.23(17)
B1 C37 C42 F10 8.9(3)
C38 C37 C42 C41 0.9(3)
B1 C37 C42 C41 -169.45(19)
F9 C41 C42 F10 0.6(3)
C40 C41 C42 F10 -178.86(18)
F9 C41 C42 C37 179.06(18)
C40 C41 C42 C37 -0.4(3)
C48 C43 C44 F11 178.37(16)
B1 C43 C44 F11 2.9(3)
C48 C43 C44 C45 -2.3(3)
B1 C43 C44 C45 -177.74(19)
F11 C44 C45 F12 -0.6(3)
C43 C44 C45 F12 -179.98(19)
F11 C44 C45 C46 179.73(18)
C43 C44 C45 C46 0.4(3)
F12 C45 C46 F13 -0.1(3)
C44 C45 C46 F13 179.57(19)
F12 C45 C46 C47 -179.15(19)
C44 C45 C46 C47 0.5(3)
F13 C46 C47 F14 1.1(3)
C45 C46 C47 F14 -179.85(19)
F13 C46 C47 C48 -178.34(18)
C45 C46 C47 C48 0.7(3)
F14 C47 C48 F15 -3.0(3)
C46 C47 C48 F15 176.43(18)
F14 C47 C48 C43 177.58(18)
C46 C47 C48 C43 -3.0(3)
C44 C43 C48 F15 -175.81(17)
B1 C43 C48 F15 -0.8(3)
C44 C43 C48 C47 3.6(3)
B1 C43 C48 C47 178.55(18)
C54 C49 C50 F16 -178.62(16)
B1 C49 C50 F16 -5.1(3)
C54 C49 C50 C51 0.0(3)
B1 C49 C50 C51 173.49(18)
F16 C50 C51 F17 0.8(3)
C49 C50 C51 F17 -177.87(17)
F16 C50 C51 C52 179.28(17)
C49 C50 C51 C52 0.6(3)
F17 C51 C52 F18 -0.9(3)
C50 C51 C52 F18 -179.43(18)
F17 C51 C52 C53 177.77(18)
C50 C51 C52 C53 -0.7(3)
F18 C52 C53 F19 -0.5(3)
C51 C52 C53 F19 -179.14(18)
F18 C52 C53 C54 178.98(19)
C51 C52 C53 C54 0.3(3)
F19 C53 C54 F20 -0.4(3)
C52 C53 C54 F20 -179.87(18)
F19 C53 C54 C49 179.75(18)
C52 C53 C54 C49 0.3(3)
C50 C49 C54 F20 179.75(16)
B1 C49 C54 F20 5.6(3)
C50 C49 C54 C53 -0.4(3)
B1 C49 C54 C53 -174.54(18)
C36 C31 B1 C49 -15.6(3)
C32 C31 B1 C49 170.49(17)
C36 C31 B1 C37 107.2(2)
C32 C31 B1 C37 -66.7(2)
C36 C31 B1 C43 -131.24(19)
C32 C31 B1 C43 54.9(2)
C50 C49 B1 C31 126.4(2)
C54 C49 B1 C31 -60.4(2)
C50 C49 B1 C37 10.9(3)
C54 C49 B1 C37 -175.90(16)
C50 C49 B1 C43 -111.8(2)
C54 C49 B1 C43 61.4(2)
C42 C37 B1 C31 111.1(2)
C38 C37 B1 C31 -58.7(2)
C42 C37 B1 C49 -126.6(2)
C38 C37 B1 C49 63.6(2)
C42 C37 B1 C43 -10.2(3)
C38 C37 B1 C43 -179.95(17)
C48 C43 B1 C31 11.0(3)
C44 C43 B1 C31 -174.28(17)
C48 C43 B1 C49 -111.1(2)
C44 C43 B1 C49 63.6(2)
C48 C43 B1 C37 125.6(2)
C44 C43 B1 C37 -59.7(2)
